data_7024846
loop_
_publ_author_name
'Hao, Erhong'
'Wang, Zhaoyun'
'Jiao, Lijuan'
'Wang, Shaowu'

_publ_section_title
;
 &quot;Click&quot; tetradentate ligands.
;
_journal_issue 10
_journal_name_full 'Dalton transactions (Cambridge, England : 2003)'
_journal_page_first 2660
_journal_page_last 2666
_journal_paper_doi 10.1039/b922043g
_journal_volume 39
_journal_year 2010
_chemical_formula_sum 'C26 H32 F12 Fe N10 Sb2'
_chemical_formula_weight 1011.97
_chemical_name_systematic
;
?
;
_space_group_IT_number 54
_symmetry_cell_setting orthorhombic
_symmetry_space_group_name_Hall '-P 2a 2ac'
_symmetry_space_group_name_H-M 'P c c a'
_atom_sites_solution_hydrogens geom
_atom_sites_solution_primary direct
_atom_sites_solution_secondary difmap
_audit_creation_method SHELXL-97
_cell_angle_alpha 90.000(5)
_cell_angle_beta 90.000(5)
_cell_angle_gamma 90.000(5)
_cell_formula_units_Z 8
_cell_length_a 30.139(5)
_cell_length_b 11.190(5)
_cell_length_c 22.140(5)
_cell_measurement_reflns_used 8738
_cell_measurement_temperature 298(2)
_cell_measurement_theta_max 27.44
_cell_measurement_theta_min 2.38
_cell_volume 7467(4)
_computing_cell_refinement 'Bruker SMART'
_computing_data_collection 'Bruker SMART'
_computing_data_reduction 'Bruker SAINT'
_computing_molecular_graphics 'Bruker SHELXTL'
_computing_publication_material 'Bruker SHELXTL'
_computing_structure_refinement 'SHELXL-97 (Sheldrick, 1997)'
_computing_structure_solution 'SHELXS-97 (Sheldrick, 1990)'
_diffrn_ambient_temperature 298(2)
_diffrn_measured_fraction_theta_full 0.999
_diffrn_measured_fraction_theta_max 0.999
_diffrn_measurement_device_type 'CCD area detector'
_diffrn_measurement_method 'phi and omega scans'
_diffrn_radiation_monochromator graphite
_diffrn_radiation_source 'fine-focus sealed tube'
_diffrn_radiation_type MoK\a
_diffrn_radiation_wavelength 0.71069
_diffrn_reflns_av_R_equivalents 0.1005
_diffrn_reflns_av_sigmaI/netI 0.0810
_diffrn_reflns_limit_h_max 35
_diffrn_reflns_limit_h_min -35
_diffrn_reflns_limit_k_max 13
_diffrn_reflns_limit_k_min -12
_diffrn_reflns_limit_l_max 20
_diffrn_reflns_limit_l_min -26
_diffrn_reflns_number 33857
_diffrn_reflns_theta_full 25.00
_diffrn_reflns_theta_max 25.00
_diffrn_reflns_theta_min 1.82
_exptl_absorpt_coefficient_mu 1.914
_exptl_absorpt_correction_T_max 0.7008
_exptl_absorpt_correction_T_min 0.4479
_exptl_absorpt_correction_type multi-scan
_exptl_absorpt_process_details sadabs
_exptl_crystal_colour colourless
_exptl_crystal_density_diffrn 1.800
_exptl_crystal_density_method 'not measured'
_exptl_crystal_description rectangular
_exptl_crystal_F_000 3952
_exptl_crystal_size_max 0.45
_exptl_crystal_size_mid 0.25
_exptl_crystal_size_min 0.20
_refine_diff_density_max 1.300
_refine_diff_density_min -1.595
_refine_diff_density_rms 0.130
_refine_ls_extinction_coef 0.009(2)
_refine_ls_extinction_method none
_refine_ls_goodness_of_fit_ref 1.232
_refine_ls_hydrogen_treatment constr
_refine_ls_matrix_type full
_refine_ls_number_parameters 467
_refine_ls_number_reflns 6584
_refine_ls_number_restraints 84
_refine_ls_restrained_S_all 1.279
_refine_ls_R_factor_all 0.1685
_refine_ls_R_factor_gt 0.0840
_refine_ls_shift/su_max 0.021
_refine_ls_shift/su_mean 0.003
_refine_ls_structure_factor_coef Fsqd
_refine_ls_weighting_details 'calc w=1/[\s^2^(Fo^2^)+(0.1000P)^2^+0.0000P] where P=(Fo^2^+2Fc^2^)/3'
_refine_ls_weighting_scheme calc
_refine_ls_wR_factor_gt 0.2089
_refine_ls_wR_factor_ref 0.2509
_reflns_number_gt 3142
_reflns_number_total 6584
_reflns_threshold_expression >2sigma(I)
_cod_data_source_file b922043g.txt
_cod_data_source_block fe-1
_cod_depositor_comments
;
The following automatic conversions were performed:

'_symmetry_cell_setting' value 'Orthorhombic' changed to
'orthorhombic' according to
/home/saulius/struct/CIF-dictionaries/cif_core.dic dictionary named
'cif_core.dic' version 2.4.2 from 2011-04-26.

Automatic conversion script
Id: cif_fix_values 1891 2012-01-12 08:04:46Z andrius 
;
_cod_original_sg_symbol_H-M 'Pcca '
_cod_database_code 7024846

loop_
_symmetry_equiv_pos_as_xyz
'x, y, z'
'-x+1/2, -y, z'
'x+1/2, -y, -z+1/2'
'-x, y, -z+1/2'
'-x, -y, -z'
'x-1/2, y, -z'
'-x-1/2, y, z-1/2'
'x, -y, z-1/2'

loop_
_atom_site_label
_atom_site_type_symbol
_atom_site_fract_x
_atom_site_fract_y
_atom_site_fract_z
_atom_site_U_iso_or_equiv
_atom_site_adp_type
_atom_site_occupancy
_atom_site_symmetry_multiplicity
_atom_site_calc_flag
_atom_site_refinement_flags
F10 F 0.1731(6) 0.4553(18) 0.5690(7) 0.277(8) Uani 1 1 d U
Sb1 Sb 0.0000 0.66384(14) 0.2500 0.0878(5) Uani 1 2 d S
Sb2 Sb 0.2500 0.0000 0.41367(5) 0.0774(5) Uani 1 2 d S
Fe1 Fe 0.12544(5) 0.14620(13) 0.17586(6) 0.0479(4) Uani 1 1 d .
Sb4 Sb 0.13439(6) 0.41555(11) 0.50223(5) 0.1342(6) Uani 1 1 d .
N5 N 0.0350(3) 0.0587(8) 0.1136(4) 0.050(2) Uani 1 1 d .
N4 N 0.0759(3) 0.0386(8) 0.1323(4) 0.052(2) Uani 1 1 d .
N8 N 0.2317(3) 0.3163(7) 0.2687(4) 0.047(2) Uani 1 1 d .
N7 N 0.2167(3) 0.2732(8) 0.2167(4) 0.055(2) Uani 1 1 d .
N6 N 0.0199(3) -0.0470(8) 0.0932(3) 0.049(2) Uani 1 1 d .
N2 N 0.1034(3) 0.1235(8) 0.2732(4) 0.059(2) Uani 1 1 d .
N1 N 0.1751(3) 0.2372(7) 0.2276(4) 0.052(2) Uani 1 1 d .
C15 C 0.2763(4) 0.3572(9) 0.2701(5) 0.055(3) Uani 1 1 d .
C9 C 0.1328(4) -0.1129(11) 0.1366(6) 0.073(4) Uani 1 1 d .
H9A H 0.1519 -0.0971 0.1022 0.087 Uiso 1 1 calc R
H9B H 0.1337 -0.1979 0.1452 0.087 Uiso 1 1 calc R
N3 N 0.1484(3) -0.0421(8) 0.1911(4) 0.056(2) Uani 1 1 d .
N15 N 0.0826(4) 0.2975(9) 0.1596(5) 0.072(3) Uani 1 1 d .
C12 C 0.1196(4) 0.2236(12) 0.3084(5) 0.070(4) Uani 1 1 d .
H12A H 0.1208 0.2015 0.3508 0.084 Uiso 1 1 calc R
H12B H 0.0994 0.2906 0.3043 0.084 Uiso 1 1 calc R
C14 C 0.2012(4) 0.3100(9) 0.3123(5) 0.052(3) Uani 1 1 d .
H14 H 0.2043 0.3354 0.3520 0.062 Uiso 1 1 calc R
C21 C 0.1944(4) 0.2291(11) 0.0731(5) 0.067(3) Uani 1 1 d .
F7 F 0.2868(4) 0.1303(10) 0.4154(5) 0.168(4) Uani 1 1 d U
N20 N 0.1676(3) 0.1805(9) 0.0994(4) 0.066(3) Uani 1 1 d .
C23 C 0.0566(5) 0.3476(12) 0.1354(6) 0.075(4) Uani 1 1 d .
F6 F 0.2500 0.0000 0.4948(6) 0.144(5) Uani 1 2 d SU
C7 C 0.0507(4) -0.1296(10) 0.0987(4) 0.057(3) Uani 1 1 d .
H7 H 0.0482 -0.2096 0.0880 0.068 Uiso 1 1 calc R
C1 C -0.0256(4) -0.0584(13) 0.0711(4) 0.066(3) Uani 1 1 d .
C10 C 0.1261(4) -0.0829(11) 0.2470(6) 0.075(4) Uani 1 1 d .
H10A H 0.1411 -0.1537 0.2621 0.090 Uiso 1 1 calc R
H10B H 0.0957 -0.1045 0.2378 0.090 Uiso 1 1 calc R
F13 F 0.1100(6) 0.3739(18) 0.4366(8) 0.260(7) Uani 1 1 d U
C13 C 0.1650(4) 0.2593(9) 0.2872(4) 0.054(3) Uani 1 1 d .
C20 C 0.2956(4) 0.4019(10) 0.2181(5) 0.062(3) Uani 1 1 d .
H20 H 0.2793 0.4065 0.1825 0.074 Uiso 1 1 calc R
C2 C -0.0480(4) 0.0467(13) 0.0548(5) 0.066(3) Uani 1 1 d .
H2 H -0.0347 0.1214 0.0575 0.079 Uiso 1 1 calc R
C18 C 0.3617(4) 0.4377(12) 0.2729(8) 0.083(4) Uani 1 1 d .
H18 H 0.3909 0.4649 0.2745 0.099 Uiso 1 1 calc R
C11 C 0.1265(4) 0.0134(11) 0.2958(5) 0.066(3) Uani 1 1 d .
H11A H 0.1116 -0.0159 0.3317 0.079 Uiso 1 1 calc R
H11B H 0.1569 0.0327 0.3066 0.079 Uiso 1 1 calc R
C8 C 0.0870(3) -0.0755(9) 0.1231(4) 0.049(3) Uani 1 1 d .
F14 F 0.1531(5) 0.2656(13) 0.5224(6) 0.211(5) Uani 1 1 d U
C16 C 0.2987(4) 0.3555(10) 0.3239(6) 0.068(3) Uani 1 1 d .
H16 H 0.2851 0.3277 0.3589 0.082 Uiso 1 1 calc R
C24 C 0.0206(5) 0.4098(14) 0.1034(7) 0.116(5) Uani 1 1 d .
H24A H 0.0212 0.3883 0.0614 0.174 Uiso 1 1 calc R
H24B H 0.0245 0.4946 0.1073 0.174 Uiso 1 1 calc R
H24C H -0.0074 0.3872 0.1205 0.174 Uiso 1 1 calc R
F11 F 0.1246(6) 0.560(2) 0.4955(9) 0.297(10) Uani 1 1 d U
C6 C -0.0446(5) -0.1643(13) 0.0670(6) 0.089(4) Uani 1 1 d .
H6 H -0.0290 -0.2327 0.0779 0.106 Uiso 1 1 calc R
F2 F 0.0480(3) 0.6630(9) 0.1967(4) 0.143(3) Uani 1 1 d U
C3 C -0.0907(4) 0.0333(16) 0.0347(5) 0.082(4) Uani 1 1 d .
H3 H -0.1065 0.1018 0.0243 0.099 Uiso 1 1 calc R
C4 C -0.1107(6) -0.070(2) 0.0291(7) 0.106(6) Uani 1 1 d .
H4 H -0.1394 -0.0744 0.0140 0.127 Uiso 1 1 calc R
C22 C 0.2287(5) 0.2844(13) 0.0407(7) 0.123(6) Uani 1 1 d .
H22A H 0.2563 0.2453 0.0496 0.185 Uiso 1 1 calc R
H22B H 0.2305 0.3670 0.0522 0.185 Uiso 1 1 calc R
H22C H 0.2227 0.2787 -0.0018 0.185 Uiso 1 1 calc R
F1 F -0.0363(4) 0.6622(13) 0.1845(5) 0.196(5) Uani 1 1 d U
F12 F 0.1851(5) 0.4389(15) 0.4561(7) 0.247(6) Uani 1 1 d U
C19 C 0.3402(4) 0.4403(11) 0.2192(8) 0.086(4) Uani 1 1 d .
H19 H 0.3543 0.4666 0.1843 0.103 Uiso 1 1 calc R
F9 F 0.0911(6) 0.3927(15) 0.5505(8) 0.258(7) Uani 1 1 d U
C17 C 0.3426(5) 0.3968(14) 0.3248(7) 0.097(5) Uani 1 1 d .
H17 H 0.3587 0.3964 0.3606 0.116 Uiso 1 1 calc R
F5 F 0.2008(3) 0.0993(10) 0.4119(4) 0.151(4) Uani 1 1 d U
C5 C -0.0878(6) -0.174(2) 0.0464(7) 0.117(6) Uani 1 1 d .
H5 H -0.1016 -0.2478 0.0441 0.140 Uiso 1 1 calc R
F3 F 0.0000 0.5108(18) 0.2500 0.202(7) Uani 1 2 d SU
F4 F 0.0000 0.8280(18) 0.2500 0.220(8) Uani 1 2 d SU
F15 F 0.2500 0.0000 0.3308(6) 0.152(5) Uani 1 2 d SU
C25 C 0.1968(4) -0.0527(10) 0.1952(6) 0.077(4) Uani 1 1 d .
H25A H 0.2070 -0.0155 0.2318 0.115 Uiso 1 1 calc R
H25B H 0.2102 -0.0138 0.1611 0.115 Uiso 1 1 calc R
H25C H 0.2050 -0.1356 0.1954 0.115 Uiso 1 1 calc R
C26 C 0.0546(4) 0.1100(13) 0.2785(5) 0.083(4) Uani 1 1 d .
H26A H 0.0462 0.1138 0.3203 0.124 Uiso 1 1 calc R
H26B H 0.0458 0.0343 0.2620 0.124 Uiso 1 1 calc R
H26C H 0.0402 0.1732 0.2567 0.124 Uiso 1 1 calc R

loop_
_atom_site_aniso_label
_atom_site_aniso_U_11
_atom_site_aniso_U_22
_atom_site_aniso_U_33
_atom_site_aniso_U_23
_atom_site_aniso_U_13
_atom_site_aniso_U_12
F10 0.318(11) 0.281(11) 0.230(10) -0.015(8) -0.014(9) -0.018(9)
Sb1 0.0737(10) 0.1078(13) 0.0818(9) 0.000 0.0014(7) 0.000
Sb2 0.0764(9) 0.0834(10) 0.0725(8) 0.000 0.000 -0.0054(7)
Fe1 0.0454(9) 0.0474(10) 0.0509(9) -0.0015(7) -0.0031(7) -0.0031(7)
Sb4 0.2500(18) 0.0712(8) 0.0813(8) 0.0004(6) 0.0395(9) -0.0061(9)
N5 0.049(6) 0.047(6) 0.053(5) -0.006(4) 0.007(4) 0.000(4)
N4 0.045(6) 0.049(6) 0.062(6) -0.002(4) -0.008(5) 0.006(4)
N8 0.050(6) 0.044(5) 0.046(5) 0.000(4) -0.006(5) -0.005(4)
N7 0.060(6) 0.049(6) 0.057(6) -0.009(4) -0.001(5) -0.007(5)
N6 0.046(5) 0.055(6) 0.047(5) 0.004(4) 0.000(4) 0.003(5)
N2 0.056(6) 0.061(6) 0.062(6) 0.000(5) 0.012(5) -0.011(5)
N1 0.050(6) 0.051(6) 0.056(5) 0.007(4) 0.001(4) -0.011(4)
C15 0.065(8) 0.038(7) 0.063(7) -0.022(6) -0.014(6) 0.001(6)
C9 0.075(9) 0.058(8) 0.085(9) -0.018(7) -0.001(7) 0.012(6)
N3 0.039(5) 0.058(6) 0.070(6) 0.007(5) -0.003(5) 0.011(4)
N15 0.069(8) 0.059(7) 0.089(8) -0.008(6) -0.009(6) 0.004(5)
C12 0.066(8) 0.083(9) 0.061(7) -0.023(7) 0.027(6) -0.026(7)
C14 0.064(8) 0.041(6) 0.050(6) -0.007(5) -0.011(6) 0.000(5)
C21 0.075(9) 0.063(9) 0.064(8) -0.009(6) 0.007(7) -0.017(7)
F7 0.176(8) 0.149(7) 0.180(8) 0.040(6) -0.008(6) -0.055(6)
N20 0.074(7) 0.073(7) 0.052(6) -0.017(5) -0.010(5) -0.007(6)
C23 0.080(10) 0.058(9) 0.087(10) -0.017(7) 0.002(8) -0.005(8)
F6 0.180(9) 0.125(8) 0.127(8) 0.000 0.000 -0.001(7)
C7 0.069(8) 0.051(7) 0.050(6) -0.010(5) -0.009(6) -0.013(7)
C1 0.072(9) 0.093(10) 0.035(6) -0.013(6) -0.002(6) -0.024(8)
C10 0.084(9) 0.050(8) 0.092(9) 0.006(7) -0.018(7) -0.003(7)
F13 0.279(11) 0.265(11) 0.237(10) -0.022(8) -0.052(9) -0.010(8)
C13 0.063(8) 0.053(7) 0.047(6) -0.006(5) 0.002(6) -0.005(6)
C20 0.050(7) 0.063(8) 0.071(8) -0.013(6) -0.005(6) -0.006(6)
C2 0.048(8) 0.096(10) 0.055(7) 0.001(7) -0.014(6) 0.003(7)
C18 0.054(9) 0.067(10) 0.127(13) -0.033(9) -0.011(9) 0.000(7)
C11 0.072(8) 0.070(9) 0.056(7) 0.015(6) -0.009(6) -0.015(7)
C8 0.053(7) 0.034(6) 0.059(6) -0.010(5) -0.005(5) 0.010(5)
F14 0.234(9) 0.179(9) 0.220(9) 0.040(7) -0.001(8) -0.023(8)
C16 0.066(8) 0.058(8) 0.081(9) -0.004(6) -0.011(7) 0.006(6)
C24 0.084(11) 0.114(14) 0.151(14) 0.019(11) -0.029(10) 0.023(10)
F11 0.321(13) 0.264(13) 0.307(13) 0.004(9) 0.004(9) 0.035(9)
C6 0.081(10) 0.092(11) 0.093(10) -0.019(8) -0.027(8) -0.026(8)
F2 0.124(6) 0.166(8) 0.139(6) 0.017(6) 0.028(5) 0.019(6)
C3 0.053(9) 0.130(14) 0.063(8) 0.000(8) -0.003(7) 0.007(8)
C4 0.072(12) 0.17(2) 0.072(10) -0.018(12) 0.008(8) -0.028(13)
C22 0.141(14) 0.093(12) 0.136(13) -0.022(10) 0.066(12) -0.043(11)
F1 0.173(8) 0.257(10) 0.157(7) 0.020(7) -0.033(7) -0.022(7)
F12 0.266(10) 0.261(10) 0.213(9) 0.049(8) 0.042(8) -0.011(8)
C19 0.066(9) 0.060(9) 0.131(13) -0.022(8) 0.031(9) -0.010(7)
F9 0.275(10) 0.239(10) 0.261(10) 0.028(8) 0.084(9) 0.017(8)
C17 0.089(12) 0.101(12) 0.100(12) -0.024(10) -0.042(10) 0.011(9)
F5 0.135(7) 0.165(8) 0.152(7) 0.009(6) 0.005(6) 0.040(6)
C5 0.098(14) 0.160(19) 0.093(12) -0.026(12) -0.005(10) -0.069(13)
F3 0.226(11) 0.194(11) 0.186(10) 0.000 0.054(8) 0.000
F4 0.217(11) 0.196(11) 0.248(12) 0.000 0.043(9) 0.000
F15 0.151(9) 0.194(10) 0.112(8) 0.000 0.000 0.016(7)
C25 0.071(9) 0.058(8) 0.101(10) 0.008(7) -0.021(7) 0.009(6)
C26 0.053(8) 0.116(12) 0.080(9) -0.003(8) 0.010(7) -0.007(7)

loop_
_atom_type_symbol
_atom_type_description
_atom_type_scat_dispersion_real
_atom_type_scat_dispersion_imag
_atom_type_scat_source
C C 0.0033 0.0016 'International Tables Vol C Tables 4.2.6.8 and 6.1.1.4'
H H 0.0000 0.0000 'International Tables Vol C Tables 4.2.6.8 and 6.1.1.4'
N N 0.0061 0.0033 'International Tables Vol C Tables 4.2.6.8 and 6.1.1.4'
F F 0.0171 0.0103 'International Tables Vol C Tables 4.2.6.8 and 6.1.1.4'
Fe Fe 0.3463 0.8444 'International Tables Vol C Tables 4.2.6.8 and 6.1.1.4'
Sb Sb -0.5866 1.5461 'International Tables Vol C Tables 4.2.6.8 and 6.1.1.4'

loop_
_geom_angle_atom_site_label_1
_geom_angle_atom_site_label_2
_geom_angle_atom_site_label_3
_geom_angle
_geom_angle_site_symmetry_1
_geom_angle_site_symmetry_3
F3 Sb1 F1 89.4(5) . 4
F3 Sb1 F1 89.4(5) . .
F1 Sb1 F1 178.9(9) 4 .
F3 Sb1 F4 180.000(6) . .
F1 Sb1 F4 90.6(5) 4 .
F1 Sb1 F4 90.6(5) . .
F3 Sb1 F2 89.7(3) . .
F1 Sb1 F2 92.2(5) 4 .
F1 Sb1 F2 87.8(5) . .
F4 Sb1 F2 90.3(3) . .
F3 Sb1 F2 89.7(3) . 4
F1 Sb1 F2 87.8(5) 4 4
F1 Sb1 F2 92.2(5) . 4
F4 Sb1 F2 90.3(3) . 4
F2 Sb1 F2 179.4(7) . 4
F6 Sb2 F7 88.8(3) . .
F6 Sb2 F7 88.8(3) . 2
F7 Sb2 F7 177.6(7) . 2
F6 Sb2 F15 180.000(2) . .
F7 Sb2 F15 91.2(3) . .
F7 Sb2 F15 91.2(3) 2 .
F6 Sb2 F5 91.2(3) . .
F7 Sb2 F5 90.5(5) . .
F7 Sb2 F5 89.6(5) 2 .
F15 Sb2 F5 88.8(3) . .
F6 Sb2 F5 91.2(3) . 2
F7 Sb2 F5 89.6(5) . 2
F7 Sb2 F5 90.5(5) 2 2
F15 Sb2 F5 88.8(3) . 2
F5 Sb2 F5 177.6(6) . 2
N1 Fe1 N4 173.1(3) . .
N1 Fe1 N20 85.6(3) . .
N4 Fe1 N20 99.1(3) . .
N1 Fe1 N15 97.7(4) . .
N4 Fe1 N15 87.0(4) . .
N20 Fe1 N15 94.7(4) . .
N1 Fe1 N3 98.7(3) . .
N4 Fe1 N3 75.8(3) . .
N20 Fe1 N3 96.0(4) . .
N15 Fe1 N3 161.0(4) . .
N1 Fe1 N2 75.5(3) . .
N4 Fe1 N2 99.2(3) . .
N20 Fe1 N2 160.1(3) . .
N15 Fe1 N2 94.1(4) . .
N3 Fe1 N2 80.9(3) . .
F11 Sb4 F13 96.6(10) . .
F11 Sb4 F9 93.8(9) . .
F13 Sb4 F9 99.5(9) . .
F11 Sb4 F14 167.9(8) . .
F13 Sb4 F14 95.2(8) . .
F9 Sb4 F14 86.9(7) . .
F11 Sb4 F12 87.7(8) . .
F13 Sb4 F12 85.6(8) . .
F9 Sb4 F12 174.5(8) . .
F14 Sb4 F12 90.5(7) . .
F11 Sb4 F10 87.2(9) . .
F13 Sb4 F10 168.6(8) . .
F9 Sb4 F10 91.0(9) . .
F14 Sb4 F10 80.7(8) . .
F12 Sb4 F10 83.8(7) . .
N4 N5 N6 105.7(8) . .
N5 N4 C8 110.5(8) . .
N5 N4 Fe1 134.0(7) . .
C8 N4 Fe1 115.4(7) . .
N7 N8 C14 111.9(8) . .
N7 N8 C15 117.3(9) . .
C14 N8 C15 130.8(9) . .
N8 N7 N1 105.8(8) . .
C7 N6 N5 110.3(8) . .
C7 N6 C1 129.2(10) . .
N5 N6 C1 120.5(9) . .
C12 N2 C26 111.6(9) . .
C12 N2 C11 107.3(9) . .
C26 N2 C11 110.4(9) . .
C12 N2 Fe1 109.1(6) . .
C26 N2 Fe1 112.2(7) . .
C11 N2 Fe1 105.9(6) . .
N7 N1 C13 109.0(8) . .
N7 N1 Fe1 134.5(7) . .
C13 N1 Fe1 116.3(7) . .
C16 C15 C20 121.3(11) . .
C16 C15 N8 118.8(11) . .
C20 C15 N8 119.8(10) . .
C8 C9 N3 107.5(9) . .
C8 C9 H9A 110.2 . .
N3 C9 H9A 110.2 . .
C8 C9 H9B 110.2 . .
N3 C9 H9B 110.2 . .
H9A C9 H9B 108.5 . .
C25 N3 C10 112.0(9) . .
C25 N3 C9 108.3(9) . .
C10 N3 C9 111.4(9) . .
C25 N3 Fe1 113.0(7) . .
C10 N3 Fe1 106.1(7) . .
C9 N3 Fe1 106.0(6) . .
C23 N15 Fe1 154.8(11) . .
N2 C12 C13 110.1(8) . .
N2 C12 H12A 109.6 . .
C13 C12 H12A 109.6 . .
N2 C12 H12B 109.6 . .
C13 C12 H12B 109.7 . .
H12A C12 H12B 108.2 . .
N8 C14 C13 106.4(9) . .
N8 C14 H14 126.8 . .
C13 C14 H14 126.8 . .
N20 C21 C22 177.4(15) . .
C21 N20 Fe1 155.5(9) . .
N15 C23 C24 177.4(16) . .
N6 C7 C8 107.0(10) . .
N6 C7 H7 126.5 . .
C8 C7 H7 126.5 . .
C6 C1 C2 121.7(13) . .
C6 C1 N6 120.7(13) . .
C2 C1 N6 117.7(11) . .
N3 C10 C11 111.8(9) . .
N3 C10 H10A 109.3 . .
C11 C10 H10A 109.3 . .
N3 C10 H10B 109.3 . .
C11 C10 H10B 109.3 . .
H10A C10 H10B 107.9 . .
C14 C13 N1 106.9(9) . .
C14 C13 C12 136.1(10) . .
N1 C13 C12 117.0(9) . .
C15 C20 C19 119.8(12) . .
C15 C20 H20 120.1 . .
C19 C20 H20 120.1 . .
C3 C2 C1 116.4(13) . .
C3 C2 H2 121.8 . .
C1 C2 H2 121.8 . .
C19 C18 C17 123.0(13) . .
C19 C18 H18 118.5 . .
C17 C18 H18 118.5 . .
N2 C11 C10 109.9(9) . .
N2 C11 H11A 109.7 . .
C10 C11 H11A 109.7 . .
N2 C11 H11B 109.7 . .
C10 C11 H11B 109.7 . .
H11A C11 H11B 108.2 . .
N4 C8 C7 106.4(9) . .
N4 C8 C9 118.5(9) . .
C7 C8 C9 135.0(10) . .
C15 C16 C17 118.2(13) . .
C15 C16 H16 120.9 . .
C17 C16 H16 120.9 . .
C23 C24 H24A 109.5 . .
C23 C24 H24B 109.5 . .
H24A C24 H24B 109.5 . .
C23 C24 H24C 109.5 . .
H24A C24 H24C 109.5 . .
H24B C24 H24C 109.5 . .
C1 C6 C5 119.9(16) . .
C1 C6 H6 120.0 . .
C5 C6 H6 120.0 . .
C4 C3 C2 124.1(16) . .
C4 C3 H3 118.0 . .
C2 C3 H3 118.0 . .
C3 C4 C5 118.5(17) . .
C3 C4 H4 120.7 . .
C5 C4 H4 120.7 . .
C21 C22 H22A 109.5 . .
C21 C22 H22B 109.5 . .
H22A C22 H22B 109.5 . .
C21 C22 H22C 109.5 . .
H22A C22 H22C 109.5 . .
H22B C22 H22C 109.5 . .
C18 C19 C20 117.7(13) . .
C18 C19 H19 121.2 . .
C20 C19 H19 121.2 . .
C18 C17 C16 119.9(13) . .
C18 C17 H17 120.1 . .
C16 C17 H17 120.1 . .
C6 C5 C4 119.4(17) . .
C6 C5 H5 120.3 . .
C4 C5 H5 120.3 . .
N3 C25 H25A 109.5 . .
N3 C25 H25B 109.5 . .
H25A C25 H25B 109.5 . .
N3 C25 H25C 109.5 . .
H25A C25 H25C 109.5 . .
H25B C25 H25C 109.5 . .
N2 C26 H26A 109.5 . .
N2 C26 H26B 109.5 . .
H26A C26 H26B 109.5 . .
N2 C26 H26C 109.5 . .
H26A C26 H26C 109.5 . .
H26B C26 H26C 109.5 . .

loop_
_geom_bond_atom_site_label_1
_geom_bond_atom_site_label_2
_geom_bond_distance
_geom_bond_site_symmetry_2
F10 Sb4 1.934(17) .
Sb1 F3 1.71(2) .
Sb1 F1 1.817(11) 4
Sb1 F1 1.817(11) .
Sb1 F4 1.84(2) .
Sb1 F2 1.866(9) .
Sb1 F2 1.866(9) 4
Sb2 F6 1.796(13) .
Sb2 F7 1.833(10) .
Sb2 F7 1.833(10) 2
Sb2 F15 1.834(13) .
Sb2 F5 1.853(9) .
Sb2 F5 1.853(10) 2
Fe1 N1 2.142(8) .
Fe1 N4 2.148(8) .
Fe1 N20 2.152(11) .
Fe1 N15 2.160(11) .
Fe1 N3 2.243(9) .
Fe1 N2 2.268(8) .
Sb4 F11 1.66(2) .
Sb4 F13 1.693(16) .
Sb4 F9 1.705(15) .
Sb4 F14 1.826(14) .
Sb4 F12 1.857(15) .
N5 N4 1.320(10) .
N5 N6 1.345(11) .
N4 C8 1.336(12) .
N8 N7 1.327(10) .
N8 C14 1.335(12) .
N8 C15 1.418(13) .
N7 N1 1.339(11) .
N6 C7 1.317(13) .
N6 C1 1.460(14) .
N2 C12 1.450(13) .
N2 C26 1.484(13) .
N2 C11 1.501(14) .
N1 C13 1.377(12) .
C15 C16 1.369(14) .
C15 C20 1.385(15) .
C9 C8 1.472(14) .
C9 N3 1.518(13) .
C9 H9A 0.9700 .
C9 H9B 0.9700 .
N3 C25 1.469(13) .
N3 C10 1.479(14) .
N15 C23 1.101(15) .
C12 C13 1.501(14) .
C12 H12A 0.9700 .
C12 H12B 0.9700 .
C14 C13 1.350(13) .
C14 H14 0.9300 .
C21 N20 1.135(13) .
C21 C22 1.400(17) .
C23 C24 1.472(19) .
C7 C8 1.363(13) .
C7 H7 0.9300 .
C1 C6 1.320(17) .
C1 C2 1.404(16) .
C10 C11 1.527(16) .
C10 H10A 0.9700 .
C10 H10B 0.9700 .
C20 C19 1.411(15) .
C20 H20 0.9300 .
C2 C3 1.369(15) .
C2 H2 0.9300 .
C18 C19 1.356(18) .
C18 C17 1.363(19) .
C18 H18 0.9300 .
C11 H11A 0.9700 .
C11 H11B 0.9700 .
C16 C17 1.404(18) .
C16 H16 0.9300 .
C24 H24A 0.9600 .
C24 H24B 0.9600 .
C24 H24C 0.9600 .
C6 C5 1.382(19) .
C6 H6 0.9300 .
C3 C4 1.31(2) .
C3 H3 0.9300 .
C4 C5 1.40(2) .
C4 H4 0.9300 .
C22 H22A 0.9600 .
C22 H22B 0.9600 .
C22 H22C 0.9600 .
C19 H19 0.9300 .
C17 H17 0.9300 .
C5 H5 0.9300 .
C25 H25A 0.9600 .
C25 H25B 0.9600 .
C25 H25C 0.9600 .
C26 H26A 0.9600 .
C26 H26B 0.9600 .
C26 H26C 0.9600 .

loop_
_geom_torsion_atom_site_label_1
_geom_torsion_atom_site_label_2
_geom_torsion_atom_site_label_3
_geom_torsion_atom_site_label_4
_geom_torsion
N6 N5 N4 C8 1.2(10)
N6 N5 N4 Fe1 -176.1(6)
N1 Fe1 N4 N5 125(3)
N20 Fe1 N4 N5 -103.4(9)
N15 Fe1 N4 N5 -9.1(9)
N3 Fe1 N4 N5 162.7(9)
N2 Fe1 N4 N5 84.6(9)
N1 Fe1 N4 C8 -53(3)
N20 Fe1 N4 C8 79.3(7)
N15 Fe1 N4 C8 173.6(8)
N3 Fe1 N4 C8 -14.6(7)
N2 Fe1 N4 C8 -92.7(7)
C14 N8 N7 N1 -0.4(11)
C15 N8 N7 N1 177.8(8)
N4 N5 N6 C7 -0.5(10)
N4 N5 N6 C1 177.5(8)
N1 Fe1 N2 C12 27.9(7)
N4 Fe1 N2 C12 -156.7(8)
N20 Fe1 N2 C12 47.1(15)
N15 Fe1 N2 C12 -69.0(8)
N3 Fe1 N2 C12 129.4(8)
N1 Fe1 N2 C26 152.1(8)
N4 Fe1 N2 C26 -32.5(8)
N20 Fe1 N2 C26 171.3(10)
N15 Fe1 N2 C26 55.2(8)
N3 Fe1 N2 C26 -106.4(8)
N1 Fe1 N2 C11 -87.3(7)
N4 Fe1 N2 C11 88.1(7)
N20 Fe1 N2 C11 -68.2(13)
N15 Fe1 N2 C11 175.7(7)
N3 Fe1 N2 C11 14.2(6)
N8 N7 N1 C13 0.1(11)
N8 N7 N1 Fe1 -175.0(7)
N4 Fe1 N1 N7 120(3)
N20 Fe1 N1 N7 -12.2(9)
N15 Fe1 N1 N7 -106.4(9)
N3 Fe1 N1 N7 83.1(9)
N2 Fe1 N1 N7 161.3(10)
N4 Fe1 N1 C13 -55(3)
N20 Fe1 N1 C13 173.0(8)
N15 Fe1 N1 C13 78.8(8)
N3 Fe1 N1 C13 -91.7(7)
N2 Fe1 N1 C13 -13.5(7)
N7 N8 C15 C16 -153.4(9)
C14 N8 C15 C16 24.4(15)
N7 N8 C15 C20 29.0(13)
C14 N8 C15 C20 -153.2(10)
C8 C9 N3 C25 -164.7(9)
C8 C9 N3 C10 71.8(12)
C8 C9 N3 Fe1 -43.1(10)
N1 Fe1 N3 C25 -34.6(8)
N4 Fe1 N3 C25 149.7(8)
N20 Fe1 N3 C25 51.8(8)
N15 Fe1 N3 C25 175.8(10)
N2 Fe1 N3 C25 -108.3(8)
N1 Fe1 N3 C10 88.4(7)
N4 Fe1 N3 C10 -87.3(7)
N20 Fe1 N3 C10 174.9(7)
N15 Fe1 N3 C10 -61.2(14)
N2 Fe1 N3 C10 14.7(7)
N1 Fe1 N3 C9 -153.1(7)
N4 Fe1 N3 C9 31.2(7)
N20 Fe1 N3 C9 -66.6(7)
N15 Fe1 N3 C9 57.3(14)
N2 Fe1 N3 C9 133.2(7)
N1 Fe1 N15 C23 159(3)
N4 Fe1 N15 C23 -26(3)
N20 Fe1 N15 C23 72(3)
N3 Fe1 N15 C23 -52(3)
N2 Fe1 N15 C23 -125(3)
C26 N2 C12 C13 -161.8(10)
C11 N2 C12 C13 77.0(11)
Fe1 N2 C12 C13 -37.3(12)
N7 N8 C14 C13 0.6(11)
C15 N8 C14 C13 -177.3(10)
C22 C21 N20 Fe1 114(29)
N1 Fe1 N20 C21 -23(3)
N4 Fe1 N20 C21 162(2)
N15 Fe1 N20 C21 74(3)
N3 Fe1 N20 C21 -121(3)
N2 Fe1 N20 C21 -42(3)
Fe1 N15 C23 C24 52(36)
N5 N6 C7 C8 -0.4(11)
C1 N6 C7 C8 -178.1(9)
C7 N6 C1 C6 16.6(16)
N5 N6 C1 C6 -161.0(10)
C7 N6 C1 C2 -163.7(10)
N5 N6 C1 C2 18.7(13)
C25 N3 C10 C11 81.1(12)
C9 N3 C10 C11 -157.4(9)
Fe1 N3 C10 C11 -42.5(11)
N8 C14 C13 N1 -0.5(11)
N8 C14 C13 C12 179.0(13)
N7 N1 C13 C14 0.3(11)
Fe1 N1 C13 C14 176.3(7)
N7 N1 C13 C12 -179.3(9)
Fe1 N1 C13 C12 -3.3(12)
N2 C12 C13 C14 -151.2(13)
N2 C12 C13 N1 28.3(15)
C16 C15 C20 C19 3.7(17)
N8 C15 C20 C19 -178.8(10)
C6 C1 C2 C3 0.2(17)
N6 C1 C2 C3 -179.5(9)
C12 N2 C11 C10 -157.3(9)
C26 N2 C11 C10 80.8(11)
Fe1 N2 C11 C10 -40.8(10)
N3 C10 C11 N2 59.0(12)
N5 N4 C8 C7 -1.5(11)
Fe1 N4 C8 C7 176.4(7)
N5 N4 C8 C9 175.0(9)
Fe1 N4 C8 C9 -7.1(12)
N6 C7 C8 N4 1.1(11)
N6 C7 C8 C9 -174.5(12)
N3 C9 C8 N4 35.1(14)
N3 C9 C8 C7 -149.7(12)
C20 C15 C16 C17 -2.1(17)
N8 C15 C16 C17 -179.6(10)
C2 C1 C6 C5 -0.2(19)
N6 C1 C6 C5 179.5(11)
C1 C2 C3 C4 -1.2(19)
C2 C3 C4 C5 2(2)
C17 C18 C19 C20 2(2)
C15 C20 C19 C18 -3.5(18)
C19 C18 C17 C16 0(2)
C15 C16 C17 C18 0.3(19)
C1 C6 C5 C4 1(2)
C3 C4 C5 C6 -2(2)
